data_7238126
loop_
_publ_author_name
'Sarma, Rupam J.'
'Baruah, Jubaraj B.'

_publ_section_title
;
 Selectivity in guest--host binding in assemblies of bisphenols
;
_journal_issue 116
_journal_name_full CrystEngComm
_journal_page_first 706
_journal_paper_doi 10.1039/b512786f
_journal_volume 7
_journal_year 2005
_chemical_formula_moiety 'C30 H32 O3'
_chemical_formula_sum 'C30 H32 O3'
_chemical_formula_weight 440.56
_chemical_name_common (Bis(4-hydroxy-3,5-dimethylphenyl)(4-hydroxyphenyl))methane
_space_group_IT_number 2
_space_group_name_Hall '-P 1'
_space_group_name_H-M_alt 'P -1'
_symmetry_cell_setting triclinic
_symmetry_space_group_name_H-M 'P -1'
_atom_sites_solution_hydrogens geom
_atom_sites_solution_primary direct
_atom_sites_solution_secondary difmap
_audit_creation_method SHELXL-97
_cell_angle_alpha 112.155(3)
_cell_angle_beta 101.102(4)
_cell_angle_gamma 91.062(4)
_cell_formula_units_Z 2
_cell_length_a 9.692(2)
_cell_length_b 11.739(3)
_cell_length_c 12.104(7)
_cell_measurement_reflns_used 3262
_cell_measurement_temperature 296(2)
_cell_measurement_theta_max 26.70
_cell_measurement_theta_min 4.39
_cell_volume 1245.3(8)
_computing_cell_refinement 'Bruker SMART'
_computing_data_collection 'Bruker SMART'
_computing_data_reduction 'Bruker SAINT'
_computing_molecular_graphics 'Bruker SHELXTL'
_computing_publication_material 'Bruker SHELXTL'
_computing_structure_refinement 'SHELXL-97 (Sheldrick, 1997)'
_computing_structure_solution 'SHELXS-97 (Sheldrick, 1990)'
_diffrn_ambient_temperature 296(2)
_diffrn_measured_fraction_theta_full 0.822
_diffrn_measured_fraction_theta_max 0.822
_diffrn_measurement_device_type 'CCD area detector'
_diffrn_measurement_method 'phi and omega scans'
_diffrn_radiation_monochromator graphite
_diffrn_radiation_source 'fine-focus sealed tube'
_diffrn_radiation_type MoK\a
_diffrn_radiation_wavelength 0.71073
_diffrn_reflns_av_R_equivalents 0.0128
_diffrn_reflns_av_sigmaI/netI 0.0197
_diffrn_reflns_limit_h_max 11
_diffrn_reflns_limit_h_min -9
_diffrn_reflns_limit_k_max 14
_diffrn_reflns_limit_k_min -14
_diffrn_reflns_limit_l_max 15
_diffrn_reflns_limit_l_min -15
_diffrn_reflns_number 7748
_diffrn_reflns_theta_full 26.75
_diffrn_reflns_theta_max 26.75
_diffrn_reflns_theta_min 4.09
_exptl_absorpt_coefficient_mu 0.074
_exptl_absorpt_correction_type none
_exptl_crystal_colour yellow
_exptl_crystal_density_diffrn 1.175
_exptl_crystal_density_meas 0
_exptl_crystal_density_method 'not measured'
_exptl_crystal_description block
_exptl_crystal_F_000 472
_exptl_crystal_size_max 0.65
_exptl_crystal_size_mid 0.48
_exptl_crystal_size_min 0.16
_refine_diff_density_max 0.485
_refine_diff_density_min -0.310
_refine_diff_density_rms 0.042
_refine_ls_extinction_method none
_refine_ls_goodness_of_fit_ref 1.045
_refine_ls_hydrogen_treatment mixed
_refine_ls_matrix_type full
_refine_ls_number_parameters 303
_refine_ls_number_reflns 4364
_refine_ls_number_restraints 0
_refine_ls_restrained_S_all 1.045
_refine_ls_R_factor_all 0.0810
_refine_ls_R_factor_gt 0.0663
_refine_ls_shift/su_max 0.008
_refine_ls_shift/su_mean 0.001
_refine_ls_structure_factor_coef Fsqd
_refine_ls_weighting_details 'calc w=1/[\s^2^(Fo^2^)+(0.1142P)^2^+0.4088P] where P=(Fo^2^+2Fc^2^)/3'
_refine_ls_weighting_scheme calc
_refine_ls_wR_factor_gt 0.1893
_refine_ls_wR_factor_ref 0.2065
_reflns_number_gt 3391
_reflns_number_total 4364
_reflns_threshold_expression >2sigma(I)
_cod_data_source_file b512786f.txt
_cod_data_source_block jbb00105_0m
_cod_depositor_comments
;
The following automatic conversions were performed:

data item '_symmetry_cell_setting' value 'Triclinic' was changed to
'triclinic' in accordance with the
/home/saulius/struct/COD-crude-data/automatic-downloads/DataCite-retrospective/RSC/depositions/lib/dictionaries/cif_core.dic
dictionary named 'cif_core.dic' version 2.4.2 last updated on
2011-04-26.

Automatic conversion script
Id: cif_fix_values 6909 2019-04-08 15:41:33Z antanas 
;
_cod_original_cell_volume 1245.3
_cod_original_sg_symbol_H-M P-1
_cod_database_code 7238126

loop_
_symmetry_equiv_pos_as_xyz
'x, y, z'
'-x, -y, -z'

loop_
_atom_site_label
_atom_site_type_symbol
_atom_site_fract_x
_atom_site_fract_y
_atom_site_fract_z
_atom_site_U_iso_or_equiv
_atom_site_adp_type
_atom_site_occupancy
_atom_site_symmetry_multiplicity
_atom_site_calc_flag
_atom_site_refinement_flags
O1 O 0.2695(2) 0.89981(15) 0.50692(14) 0.0634(6) Uani 1 1 d .
O2 O 0.3719(2) 0.87524(15) 1.29964(14) 0.0586(5) Uani 1 1 d .
O3 O 0.3481(3) 0.14763(14) 0.60696(16) 0.0619(5) Uani 1 1 d .
H1O H 0.265(3) 0.975(3) 0.544(2) 0.058(7) Uiso 1 1 d .
H2O H 0.315(5) 0.861(3) 1.339(3) 0.100(12) Uiso 1 1 d .
H3O H 0.442(5) 0.154(3) 0.652(3) 0.090(11) Uiso 1 1 d .
C1 C 0.2432(3) 0.83628(17) 0.57800(16) 0.0471(6) Uani 1 1 d .
C2 C 0.3128(3) 0.7316(2) 0.56695(19) 0.0521(6) Uani 1 1 d .
C3 C 0.2859(3) 0.6642(2) 0.63459(18) 0.0495(6) Uani 1 1 d .
H3 H 0.3318 0.5938 0.6279 0.059 Uiso 1 1 calc R
C4 C 0.1921(3) 0.69927(18) 0.71186(16) 0.0423(5) Uani 1 1 d .
C5 C 0.1266(3) 0.80559(19) 0.72147(18) 0.0464(5) Uani 1 1 d .
H5 H 0.0647 0.8309 0.7741 0.056 Uiso 1 1 calc R
C6 C 0.1502(3) 0.87557(18) 0.65549(17) 0.0462(5) Uani 1 1 d .
C7 C 0.1578(3) 0.62698(18) 0.78725(17) 0.0434(5) Uani 1 1 d .
C8 C 0.2140(3) 0.69956(17) 0.92458(17) 0.0416(5) Uani 1 1 d .
C9 C 0.3329(3) 0.78297(19) 0.97235(18) 0.0467(5) Uani 1 1 d .
H9 H 0.3800 0.7994 0.9190 0.056 Uiso 1 1 calc R
C10 C 0.3853(3) 0.84364(19) 1.09757(18) 0.0478(5) Uani 1 1 d .
C11 C 0.3128(3) 0.81638(18) 1.17561(17) 0.0455(5) Uani 1 1 d .
C12 C 0.1918(3) 0.73482(19) 1.13183(18) 0.0473(6) Uani 1 1 d .
C13 C 0.1436(3) 0.67772(19) 1.00548(18) 0.0457(5) Uani 1 1 d .
H13 H 0.0617 0.6233 0.9744 0.055 Uiso 1 1 calc R
C14 C 0.4196(4) 0.6946(3) 0.4876(3) 0.0793(10) Uani 1 1 d .
H14A H 0.3744 0.6779 0.4045 0.119 Uiso 1 1 calc R
H14B H 0.4586 0.6217 0.4927 0.119 Uiso 1 1 calc R
H14C H 0.4939 0.7605 0.5151 0.119 Uiso 1 1 calc R
C15 C 0.0754(3) 0.9899(2) 0.6679(2) 0.0640(8) Uani 1 1 d .
H15A H 0.1439 1.0606 0.6977 0.096 Uiso 1 1 calc R
H15B H 0.0145 1.0011 0.7243 0.096 Uiso 1 1 calc R
H15C H 0.0201 0.9808 0.5897 0.096 Uiso 1 1 calc R
C16 C 0.5122(4) 0.9365(3) 1.1478(2) 0.0710(8) Uani 1 1 d .
H16A H 0.4897 1.0121 1.2056 0.106 Uiso 1 1 calc R
H16B H 0.5400 0.9520 1.0824 0.106 Uiso 1 1 calc R
H16C H 0.5883 0.9051 1.1878 0.106 Uiso 1 1 calc R
C17 C 0.1099(4) 0.7082(3) 1.2151(2) 0.0658(8) Uani 1 1 d .
H17A H 0.1684 0.6714 1.2634 0.099 Uiso 1 1 calc R
H17B H 0.0274 0.6523 1.1669 0.099 Uiso 1 1 calc R
H17C H 0.0818 0.7839 1.2680 0.099 Uiso 1 1 calc R
C18 C 0.2104(3) 0.49849(17) 0.74491(16) 0.0422(5) Uani 1 1 d .
C19 C 0.3384(3) 0.4734(2) 0.79871(19) 0.0548(6) Uani 1 1 d .
H19 H 0.3942 0.5360 0.8665 0.066 Uiso 1 1 calc R
C20 C 0.3867(3) 0.3576(2) 0.7548(2) 0.0566(6) Uani 1 1 d .
H20 H 0.4740 0.3433 0.7924 0.068 Uiso 1 1 calc R
C21 C 0.3042(3) 0.26374(18) 0.65504(18) 0.0489(6) Uani 1 1 d .
C22 C 0.1751(3) 0.2866(2) 0.6004(2) 0.0593(7) Uani 1 1 d .
H22 H 0.1191 0.2238 0.5330 0.071 Uiso 1 1 calc R
C23 C 0.1290(3) 0.4020(2) 0.6451(2) 0.0538(6) Uani 1 1 d .
H23 H 0.0413 0.4159 0.6078 0.065 Uiso 1 1 calc R
C24 C 0.2645(10) 0.3535(11) 0.0236(9) 0.236(6) Uani 1 1 d .
H24A H 0.1970 0.3133 -0.0521 0.354 Uiso 1 1 calc R
H24B H 0.3582 0.3507 0.0081 0.354 Uiso 1 1 calc R
H24C H 0.2460 0.4380 0.0612 0.354 Uiso 1 1 calc R
C25 C 0.2542(7) 0.2971(7) 0.0961(7) 0.172(3) Uani 1 1 d G
C30 C 0.2760(8) 0.3689(7) 0.2203(8) 0.236(6) Uani 1 1 d G
H30 H 0.3010 0.4536 0.2490 0.283 Uiso 1 1 calc R
C29 C 0.2604(10) 0.3143(14) 0.3016(5) 0.394(15) Uani 1 1 d G
H29 H 0.2750 0.3624 0.3847 0.472 Uiso 1 1 calc R
C27 C 0.2231(11) 0.1878(14) 0.2586(11) 0.291(10) Uani 1 1 d G
H27 H 0.2127 0.1512 0.3130 0.350 Uiso 1 1 calc R
C28 C 0.2013(9) 0.1159(8) 0.1344(13) 0.395(15) Uani 1 1 d G
H28 H 0.1763 0.0313 0.1056 0.474 Uiso 1 1 calc R
C26 C 0.2169(7) 0.1706(7) 0.0531(7) 0.208(5) Uani 1 1 d G
H26 H 0.2023 0.1225 -0.0300 0.249 Uiso 1 1 calc R

loop_
_atom_site_aniso_label
_atom_site_aniso_U_11
_atom_site_aniso_U_22
_atom_site_aniso_U_33
_atom_site_aniso_U_23
_atom_site_aniso_U_13
_atom_site_aniso_U_12
O1 0.1110(19) 0.0415(8) 0.0430(8) 0.0177(7) 0.0264(9) 0.0014(8)
O2 0.0760(16) 0.0621(10) 0.0393(8) 0.0192(7) 0.0170(8) 0.0050(9)
O3 0.0784(18) 0.0388(8) 0.0654(10) 0.0152(7) 0.0193(10) 0.0034(8)
C1 0.0681(19) 0.0401(9) 0.0311(8) 0.0137(7) 0.0072(9) -0.0021(10)
C2 0.067(2) 0.0524(11) 0.0431(10) 0.0210(9) 0.0203(10) 0.0086(11)
C3 0.0604(18) 0.0495(11) 0.0469(10) 0.0237(9) 0.0196(10) 0.0138(11)
C4 0.0476(16) 0.0457(10) 0.0368(9) 0.0196(8) 0.0088(8) 0.0051(9)
C5 0.0524(17) 0.0490(11) 0.0422(10) 0.0206(8) 0.0140(9) 0.0102(10)
C6 0.0576(17) 0.0410(10) 0.0376(9) 0.0151(7) 0.0054(9) 0.0048(10)
C7 0.0486(16) 0.0458(10) 0.0420(10) 0.0222(8) 0.0129(9) 0.0076(9)
C8 0.0481(16) 0.0420(9) 0.0424(9) 0.0212(8) 0.0166(9) 0.0106(9)
C9 0.0527(17) 0.0531(11) 0.0440(10) 0.0261(9) 0.0180(9) 0.0042(10)
C10 0.0536(18) 0.0498(11) 0.0462(10) 0.0246(9) 0.0125(9) 0.0022(10)
C11 0.0594(17) 0.0438(10) 0.0389(9) 0.0192(8) 0.0164(9) 0.0120(10)
C12 0.0576(18) 0.0493(11) 0.0468(10) 0.0252(9) 0.0239(10) 0.0129(10)
C13 0.0473(16) 0.0465(10) 0.0496(11) 0.0223(8) 0.0171(9) 0.0058(9)
C14 0.107(3) 0.0810(17) 0.0813(18) 0.0460(15) 0.0588(19) 0.0330(19)
C15 0.086(2) 0.0510(12) 0.0633(14) 0.0289(10) 0.0193(13) 0.0176(13)
C16 0.075(3) 0.0823(17) 0.0545(13) 0.0299(12) 0.0081(12) -0.0208(15)
C17 0.077(2) 0.0767(16) 0.0557(13) 0.0311(12) 0.0312(13) 0.0047(14)
C18 0.0501(16) 0.0426(10) 0.0387(9) 0.0201(7) 0.0116(8) 0.0025(9)
C19 0.062(2) 0.0455(11) 0.0464(11) 0.0103(8) 0.0016(10) 0.0068(11)
C20 0.060(2) 0.0500(11) 0.0535(12) 0.0164(9) 0.0048(10) 0.0126(12)
C21 0.0659(19) 0.0382(10) 0.0476(10) 0.0190(8) 0.0187(10) 0.0025(10)
C22 0.066(2) 0.0473(11) 0.0537(12) 0.0126(9) 0.0025(11) -0.0096(11)
C23 0.0507(19) 0.0541(12) 0.0542(12) 0.0225(9) 0.0030(10) -0.0013(11)
C24 0.098(9) 0.423(16) 0.327(12) 0.285(13) 0.076(8) 0.076(10)
C25 0.044(6) 0.286(10) 0.197(7) 0.110(8) 0.020(4) 0.016(6)
C30 0.123(10) 0.285(11) 0.170(7) -0.041(8) -0.003(5) 0.034(9)
C29 0.15(3) 0.51(3) 0.59(3) 0.32(3) 0.00(2) -0.01(2)
C27 0.081(15) 0.53(3) 0.37(2) 0.274(19) 0.083(13) 0.060(16)
C28 0.31(2) 0.43(2) 0.71(4) 0.37(3) 0.40(3) 0.26(2)
C26 0.118(10) 0.175(7) 0.253(10) -0.016(7) 0.068(7) -0.012(6)

loop_
_atom_type_symbol
_atom_type_description
_atom_type_scat_dispersion_real
_atom_type_scat_dispersion_imag
_atom_type_scat_source
C C 0.0033 0.0016 'International Tables Vol C Tables 4.2.6.8 and 6.1.1.4'
H H 0.0000 0.0000 'International Tables Vol C Tables 4.2.6.8 and 6.1.1.4'
O O 0.0106 0.0060 'International Tables Vol C Tables 4.2.6.8 and 6.1.1.4'

loop_
_geom_angle_atom_site_label_1
_geom_angle_atom_site_label_2
_geom_angle_atom_site_label_3
_geom_angle
C6 C1 O1 121.10(19)
C6 C1 C2 121.82(18)
O1 C1 C2 117.1(2)
C1 C2 C3 118.5(2)
C1 C2 C14 120.94(19)
C3 C2 C14 120.5(2)
C4 C3 C2 121.56(19)
C3 C4 C5 118.00(17)
C3 C4 C7 123.41(17)
C5 C4 C7 118.59(18)
C6 C5 C4 122.35(19)
C1 C6 C5 117.80(18)
C1 C6 C15 121.70(19)
C5 C6 C15 120.5(2)
C18 C7 C8 111.28(15)
C18 C7 C4 111.88(15)
C8 C7 C4 111.88(17)
C9 C8 C13 118.08(19)
C9 C8 C7 123.48(17)
C13 C8 C7 118.4(2)
C8 C9 C10 122.37(18)
C9 C10 C11 117.5(2)
C9 C10 C16 121.64(19)
C11 C10 C16 120.8(2)
C12 C11 O2 122.31(18)
C12 C11 C10 122.11(19)
O2 C11 C10 115.6(2)
C11 C12 C13 117.77(18)
C11 C12 C17 122.6(2)
C13 C12 C17 119.6(2)
C8 C13 C12 122.1(2)
C19 C18 C23 117.33(19)
C19 C18 C7 123.1(2)
C23 C18 C7 119.5(2)
C18 C19 C20 122.0(2)
C21 C20 C19 119.5(2)
O3 C21 C22 118.8(2)
O3 C21 C20 121.8(2)
C22 C21 C20 119.5(2)
C23 C22 C21 120.2(2)
C22 C23 C18 121.5(2)
C24 C25 C30 117.5(8)
C24 C25 C26 122.4(8)
C30 C25 C26 120.0
C25 C30 C29 120.0
C27 C29 C30 120.0
C29 C27 C28 120.0
C27 C28 C26 120.0
C28 C26 C25 120.0

loop_
_geom_bond_atom_site_label_1
_geom_bond_atom_site_label_2
_geom_bond_distance
C1 C6 1.386(3)
C1 O1 1.387(2)
C1 C2 1.387(3)
C2 C3 1.389(3)
C2 C14 1.506(3)
C3 C4 1.386(3)
C4 C5 1.387(3)
C4 C7 1.534(3)
C5 C6 1.387(3)
C6 C15 1.508(3)
C7 C18 1.531(3)
C7 C8 1.533(3)
C8 C9 1.377(3)
C8 C13 1.389(3)
C9 C10 1.392(3)
C10 C11 1.401(3)
C10 C16 1.494(4)
C11 C12 1.382(4)
C11 O2 1.390(3)
C12 C13 1.395(3)
C12 C17 1.510(3)
C18 C19 1.378(3)
C18 C23 1.390(3)
C19 C20 1.387(3)
C20 C21 1.380(3)
C21 O3 1.377(3)
C21 C22 1.380(4)
C22 C23 1.376(3)
C24 C25 1.299(9)
C25 C30 1.3900
C25 C26 1.3900
C30 C29 1.3900
C29 C27 1.3900
C27 C28 1.3900
C28 C26 1.3900

loop_
_geom_torsion_atom_site_label_1
_geom_torsion_atom_site_label_2
_geom_torsion_atom_site_label_3
_geom_torsion_atom_site_label_4
_geom_torsion
C6 C1 C2 C3 1.0(4)
O1 C1 C2 C3 -178.4(2)
C6 C1 C2 C14 -176.5(3)
O1 C1 C2 C14 4.2(4)
C1 C2 C3 C4 0.0(4)
C14 C2 C3 C4 177.4(3)
C2 C3 C4 C5 -0.9(4)
C2 C3 C4 C7 179.3(2)
C3 C4 C5 C6 1.1(4)
C7 C4 C5 C6 -179.2(2)
O1 C1 C6 C5 178.5(2)
C2 C1 C6 C5 -0.8(4)
O1 C1 C6 C15 -1.1(4)
C2 C1 C6 C15 179.6(2)
C4 C5 C6 C1 -0.2(3)
C4 C5 C6 C15 179.4(2)
C3 C4 C7 C18 -13.5(3)
C5 C4 C7 C18 166.7(2)
C3 C4 C7 C8 112.1(2)
C5 C4 C7 C8 -67.6(3)
C18 C7 C8 C9 95.8(2)
C4 C7 C8 C9 -30.2(3)
C18 C7 C8 C13 -82.3(2)
C4 C7 C8 C13 151.70(18)
C13 C8 C9 C10 1.1(3)
C7 C8 C9 C10 -177.07(18)
C8 C9 C10 C11 0.5(3)
C8 C9 C10 C16 -178.2(2)
C9 C10 C11 C12 -1.5(3)
C16 C10 C11 C12 177.2(2)
C9 C10 C11 O2 177.53(18)
C16 C10 C11 O2 -3.8(3)
O2 C11 C12 C13 -178.04(17)
C10 C11 C12 C13 0.9(3)
O2 C11 C12 C17 3.3(3)
C10 C11 C12 C17 -177.8(2)
C9 C8 C13 C12 -1.7(3)
C7 C8 C13 C12 176.55(17)
C11 C12 C13 C8 0.7(3)
C17 C12 C13 C8 179.4(2)
C8 C7 C18 C19 -30.6(3)
C4 C7 C18 C19 95.3(2)
C8 C7 C18 C23 151.6(2)
C4 C7 C18 C23 -82.5(3)
C23 C18 C19 C20 1.1(4)
C7 C18 C19 C20 -176.8(2)
C18 C19 C20 C21 -0.6(4)
C19 C20 C21 O3 179.1(2)
C19 C20 C21 C22 0.1(4)
O3 C21 C22 C23 -179.2(2)
C20 C21 C22 C23 -0.1(4)
C21 C22 C23 C18 0.6(4)
C19 C18 C23 C22 -1.1(4)
C7 C18 C23 C22 176.9(2)
C24 C25 C30 C29 177.3(6)
C26 C25 C30 C29 0.0
C25 C30 C29 C27 0.0
C30 C29 C27 C28 0.0
C29 C27 C28 C26 0.0
C27 C28 C26 C25 0.0
C24 C25 C26 C28 -177.2(7)
C30 C25 C26 C28 0.0
